data_7037469
loop_
_publ_author_name
'Suriya Narayanan, Ramakirushnan'
'Chandrasekhar, Vadapalli'

_publ_section_title
;
 Molecular, 1D and 2D assemblies from
 hexakis(3-pyridyloxy)cyclophosphazene containing 20-membered
 metallamacrocyclic motifs.
;
_journal_issue 5
_journal_name_full 'Dalton transactions (Cambridge, England : 2003)'
_journal_page_first 2273
_journal_page_last 2283
_journal_paper_doi 10.1039/c5dt03537f
_journal_volume 45
_journal_year 2016
_chemical_formula_moiety 'C60 H64 N22 O31.4 P6 Zn3, 4(H2 O), 2(N O3), 0.6(O), 2(C H4 O)'
_chemical_formula_sum 'C62 H80 N24 O44 P6 Zn3'
_chemical_formula_weight 2247.43
_space_group_crystal_system triclinic
_space_group_IT_number 2
_space_group_name_Hall '-P 1'
_space_group_name_H-M_alt 'P -1'
_symmetry_space_group_name_Hall '-P 1'
_symmetry_space_group_name_H-M 'P -1'
_atom_sites_solution_hydrogens mixed
_audit_creation_date 2015-11-06
_audit_creation_method
;
Olex2 1.2
(compiled 2015.09.30 svn.r3233 for OlexSys, GUI svn.r5103)
;
_audit_update_record
;
2015-11-24 deposited with the CCDC.
2015-11-26 downloaded from the CCDC.
;
_cell_angle_alpha 101.701(5)
_cell_angle_beta 90.287(6)
_cell_angle_gamma 100.396(6)
_cell_formula_units_Z 1
_cell_length_a 11.434(4)
_cell_length_b 12.410(4)
_cell_length_c 15.945(5)
_cell_measurement_reflns_used 3241
_cell_measurement_temperature 100(2)
_cell_measurement_theta_max 26.14
_cell_measurement_theta_min 2.25
_cell_volume 2177.1(12)
_computing_cell_refinement 'SAINT v6.45A (Bruker, 2003)'
_computing_data_collection 'Brucker Smart'
_computing_data_reduction 'SAINT v6.45A (Bruker, 2003)'
_computing_molecular_graphics 'Olex2 (Dolomanov et al., 2009)'
_computing_publication_material 'Olex2 (Dolomanov et al., 2009)'
_computing_structure_refinement 'ShelXL (Sheldrick, 2015)'
_computing_structure_solution 'ShelXS (Sheldrick, 2008)'
_diffrn_ambient_temperature 100(2)
_diffrn_measured_fraction_theta_full 0.978
_diffrn_measured_fraction_theta_max 0.978
_diffrn_measurement_device_type 'CCD area detector'
_diffrn_measurement_method 'phi and omega scans'
_diffrn_radiation_monochromator graphite
_diffrn_radiation_type MoK\a
_diffrn_radiation_wavelength 0.71069
_diffrn_reflns_av_R_equivalents 0.0345
_diffrn_reflns_av_unetI/netI 0.0771
_diffrn_reflns_laue_measured_fraction_full 0.978
_diffrn_reflns_laue_measured_fraction_max 0.978
_diffrn_reflns_limit_h_max 15
_diffrn_reflns_limit_h_min -15
_diffrn_reflns_limit_k_max 13
_diffrn_reflns_limit_k_min -16
_diffrn_reflns_limit_l_max 21
_diffrn_reflns_limit_l_min -21
_diffrn_reflns_number 14452
_diffrn_reflns_point_group_measured_fraction_full 0.978
_diffrn_reflns_point_group_measured_fraction_max 0.978
_diffrn_reflns_theta_full 25.023
_diffrn_reflns_theta_max 25.023
_diffrn_reflns_theta_min 4.109
_exptl_absorpt_coefficient_mu 1.042
_exptl_absorpt_correction_T_max 1
_exptl_absorpt_correction_T_min 0.532583
_exptl_absorpt_correction_type multi-scan
_exptl_absorpt_process_details
;
SADABS v.2.10 (Bruker,2003) was used for absorption correction.
R(int) was 0.0666 before and 0.0323 after correction.
The Ratio of minimum to maximum transmission is 0.5326.
The \l/2 correction factor is 0.0015.
;
_exptl_crystal_colour colourless
_exptl_crystal_colour_primary colourless
_exptl_crystal_density_diffrn 1.714
_exptl_crystal_description block
_exptl_crystal_F_000 1152
_exptl_crystal_recrystallization_method 'Re-crystallisation from solvent: Methanol'
_exptl_crystal_size_max 0.11
_exptl_crystal_size_mid 0.1
_exptl_crystal_size_min 0.08
_refine_diff_density_max 1.591
_refine_diff_density_min -1.368
_refine_diff_density_rms 0.161
_refine_ls_extinction_method none
_refine_ls_goodness_of_fit_ref 1.057
_refine_ls_hydrogen_treatment constr
_refine_ls_matrix_type full
_refine_ls_number_parameters 625
_refine_ls_number_reflns 7523
_refine_ls_number_restraints 79
_refine_ls_restrained_S_all 1.073
_refine_ls_R_factor_all 0.0979
_refine_ls_R_factor_gt 0.0802
_refine_ls_shift/su_max 0.000
_refine_ls_shift/su_mean 0.000
_refine_ls_structure_factor_coef Fsqd
_refine_ls_weighting_details 'w=1/[\s^2^(Fo^2^)+(0.1550P)^2^+6.2736P] where P=(Fo^2^+2Fc^2^)/3'
_refine_ls_weighting_scheme calc
_refine_ls_wR_factor_gt 0.2265
_refine_ls_wR_factor_ref 0.2502
_reflns_Friedel_coverage 0.000
_reflns_number_gt 5821
_reflns_number_total 7523
_reflns_threshold_expression 'I > 2\s(I)'
_cod_data_source_file c5dt03537f2.cif
_cod_data_source_block 1420482
_cod_depositor_comments 'Adding full bibliography for 7037469--7037472.cif.'
_cod_database_code 7037469
_shelx_space_group_comment
;
The symmetry employed for this shelxl refinement is uniquely defined
by the following loop, which should always be used as a source of
symmetry information in preference to the above space-group names.
They are only intended as comments.
;
_olex2_refinement_description
;
1. Fixed Uiso
 At 1.2 times of:
  All C(H) groups, All O(H) groups
 At 1.5 times of:
  All C(H,H,H) groups, All O(H,H) groups
2. Restrained distances
 N11-O19 = N11-O17 = N11-O18
 1.22 with sigma of 0.02
 N11-O18 = N11-O19 = N11-O17
 1.22 with sigma of 0.02
 N11-O18 = N11-O19 = N11-O17
 1.22 with sigma of 0.02
 N11-O18 = N11-O19 = N11-O17
 1.22 with sigma of 0.02
 O1AA-C1B
 1.42 with sigma of 0.002
 O17-O18
 2.2 with sigma of 0.04
 O17-O19
 2.2 with sigma of 0.04
 O18-O19
 2.2 with sigma of 0.04
 O18-O19
 2.2 with sigma of 0.04
 O18-O19
 2.2 with sigma of 0.04
 O18-O19
 2.2 with sigma of 0.04
3. Uiso/Uaniso restraints and constraints
Uanis(O20) \\sim Ueq: with sigma of 0.01 and sigma for terminal atoms of 0.02
Uanis(N12) \\sim Ueq, Uanis(O8) \\sim Ueq: with sigma of 0.01 and sigma for
terminal atoms of 0.02
Uanis(O9) \\sim Ueq, Uanis(O10) \\sim Ueq, Uanis(O8) \\sim Ueq, Uanis(N12)
\\sim Ueq: with sigma of 0.007 and sigma for terminal atoms of 0.002
Uanis(O7) \\sim Ueq, Uanis(O22) \\sim Ueq, Uanis(O20) \\sim Ueq: with sigma of
0.005 and sigma for terminal atoms of 0.002
Uanis(O0AA) \\sim Ueq: with sigma of 0.005 and sigma for terminal atoms of 0.002
Uanis(O1AA) \\sim Ueq, Uanis(C1B) \\sim Ueq: with sigma of 0.01 and sigma for
terminal atoms of 0.002
4. Others
 Fixed Sof: O10(0.7) O8(0.7) O0AA(0.3) O1A(0.3)
 Fixed Uiso: O18(0.30237) O19(0.30482) N11(0.28146) O17(0.30187)
5.a Riding coordinates:
 O13(H13A,H13B), O12(H12A,H12B), O7(H7A,H7B), O20(H20A,H20B), O22(H22A,H22B)
5.b Rotating group:
 O11(H11A,H11B)
5.c Aromatic/amide H refined with riding coordinates:
 C2(H2), C3(H3), C4(H4), C5(H5), C7(H7), C8(H8), C9(H9), C10(H10), C12(H12),
 C13(H13), C14(H14), C15(H15), C17(H17), C18(H18), C19(H19), C20(H20), C22(H22),
  C23(H23), C24(H24), C25(H25), C27(H27), C28(H28), C29(H29), C30(H30)
5.d Idealised Me refined as rotating group:
 C1B(H1BA,H1BB,H1BC)
5.e Idealised tetrahedral OH refined as rotating group:
 O1AA(H1AA)
;
_shelx_shelxl_version_number 2014/7
_olex2_submission_special_instructions 'No special instructions were received'

loop_
_space_group_symop_operation_xyz
'x, y, z'
'-x, -y, -z'

loop_
_atom_site_label
_atom_site_type_symbol
_atom_site_fract_x
_atom_site_fract_y
_atom_site_fract_z
_atom_site_U_iso_or_equiv
_atom_site_adp_type
_atom_site_occupancy
_atom_site_site_symmetry_order
_atom_site_calc_flag
_atom_site_refinement_flags_posn
_atom_site_refinement_flags_adp
_atom_site_refinement_flags_occupancy
_atom_site_disorder_assembly
_atom_site_disorder_group
C1 C 0.0517(5) 0.1705(5) -0.0662(4) 0.0221(11) Uani 1 1 d . . . . .
C2 C 0.0374(5) 0.2610(5) -0.0989(4) 0.0252(12) Uani 1 1 d . . . . .
H2 H 0.0296 0.3282 -0.0602 0.030 Uiso 1 1 calc R . . . .
C3 C 0.0484(5) 0.1652(5) -0.2365(4) 0.0285(13) Uani 1 1 d . . . . .
H3 H 0.0497 0.1636 -0.2963 0.034 Uiso 1 1 calc R . . . .
C4 C 0.0617(5) 0.0706(5) -0.2078(4) 0.0310(14) Uani 1 1 d . . . . .
H4 H 0.0704 0.0047 -0.2477 0.037 Uiso 1 1 calc R . . . .
C5 C 0.0624(5) 0.0712(5) -0.1205(4) 0.0253(12) Uani 1 1 d . . . . .
H5 H 0.0698 0.0064 -0.0993 0.030 Uiso 1 1 calc R . . . .
C6 C -0.0983(5) 0.7238(5) -0.2276(4) 0.0272(13) Uani 1 1 d . . . . .
C7 C -0.0668(5) 0.6327(5) -0.2045(4) 0.0241(12) Uani 1 1 d . . . . .
H7 H -0.0537 0.6330 -0.1456 0.029 Uiso 1 1 calc R . . . .
C8 C -0.0737(6) 0.5440(5) -0.3458(4) 0.0362(15) Uani 1 1 d . . . . .
H8 H -0.0634 0.4810 -0.3882 0.043 Uiso 1 1 calc R . . . .
C9 C -0.1077(9) 0.6316(6) -0.3714(4) 0.055(2) Uani 1 1 d . . . . .
H9 H -0.1235 0.6285 -0.4305 0.066 Uiso 1 1 calc R . . . .
C10 C -0.1192(7) 0.7254(6) -0.3111(4) 0.0438(17) Uani 1 1 d . . . . .
H10 H -0.1409 0.7889 -0.3274 0.053 Uiso 1 1 calc R . . . .
C11 C 0.4292(5) 0.3285(5) -0.0745(3) 0.0231(12) Uani 1 1 d . . . . .
C12 C 0.3552(5) 0.3845(5) -0.1105(4) 0.0304(13) Uani 1 1 d . . . . .
H12 H 0.3245 0.4438 -0.0757 0.036 Uiso 1 1 calc R . . . .
C13 C 0.3706(6) 0.2722(6) -0.2425(4) 0.0375(15) Uani 1 1 d . . . . .
H13 H 0.3504 0.2521 -0.3022 0.045 Uiso 1 1 calc R . . . .
C14 C 0.4436(6) 0.2141(5) -0.2102(4) 0.0321(14) Uani 1 1 d . . . . .
H14 H 0.4729 0.1549 -0.2464 0.039 Uiso 1 1 calc R . . . .
C15 C 0.4740(5) 0.2423(5) -0.1248(4) 0.0281(13) Uani 1 1 d . . . . .
H15 H 0.5251 0.2034 -0.1003 0.034 Uiso 1 1 calc R . . . .
C16 C 0.4400(5) 0.4274(5) 0.2248(4) 0.0256(12) Uani 1 1 d . . . . .
C17 C 0.4731(6) 0.4274(5) 0.3071(4) 0.0332(14) Uani 1 1 d . . . . .
H17 H 0.5131 0.3705 0.3178 0.040 Uiso 1 1 calc R . . . .
C18 C 0.3936(6) 0.5832(6) 0.3565(4) 0.0344(14) Uani 1 1 d . . . . .
H18 H 0.3764 0.6383 0.4031 0.041 Uiso 1 1 calc R . . . .
C19 C 0.3583(5) 0.5880(5) 0.2755(4) 0.0294(13) Uani 1 1 d . . . . .
H19 H 0.3181 0.6457 0.2667 0.035 Uiso 1 1 calc R . . . .
C20 C 0.3815(5) 0.5079(5) 0.2063(4) 0.0268(13) Uani 1 1 d . . . . .
H20 H 0.3583 0.5088 0.1492 0.032 Uiso 1 1 calc R . . . .
C21 C 0.3465(5) -0.0243(5) 0.1713(4) 0.0279(13) Uani 1 1 d . . . . .
C22 C 0.2752(5) -0.1117(5) 0.1969(4) 0.0298(13) Uani 1 1 d . . . . .
H22 H 0.2404 -0.1751 0.1545 0.036 Uiso 1 1 calc R . . . .
C23 C 0.3008(8) -0.0211(6) 0.3360(4) 0.0481(19) Uani 1 1 d . . . . .
H23 H 0.2843 -0.0182 0.3947 0.058 Uiso 1 1 calc R . . . .
C24 C 0.3748(9) 0.0704(7) 0.3141(5) 0.060(2) Uani 1 1 d . . . . .
H24 H 0.4092 0.1329 0.3573 0.072 Uiso 1 1 calc R . . . .
C25 C 0.3974(7) 0.0693(6) 0.2299(4) 0.0411(16) Uani 1 1 d . . . . .
H25 H 0.4463 0.1308 0.2129 0.049 Uiso 1 1 calc R . . . .
C26 C 0.3067(5) -0.0980(5) -0.1197(4) 0.0262(12) Uani 1 1 d . . . . .
C27 C 0.2707(5) -0.2010(5) -0.0979(4) 0.0275(13) Uani 1 1 d . . . . .
H27 H 0.2781 -0.2073 -0.0398 0.033 Uiso 1 1 calc R . . . .
C28 C 0.2181(6) -0.2817(6) -0.2388(4) 0.0388(16) Uani 1 1 d . . . . .
H28 H 0.1907 -0.3471 -0.2815 0.047 Uiso 1 1 calc R . . . .
C29 C 0.2485(6) -0.1807(6) -0.2635(4) 0.0412(17) Uani 1 1 d . . . . .
H29 H 0.2382 -0.1760 -0.3218 0.049 Uiso 1 1 calc R . . . .
C30 C 0.2940(6) -0.0866(6) -0.2028(4) 0.0383(15) Uani 1 1 d . . . . .
H30 H 0.3160 -0.0157 -0.2180 0.046 Uiso 1 1 calc R . . . .
Zn2 Zn 0.00092(6) 0.40293(5) -0.22893(4) 0.0283(2) Uani 1 1 d . . . . .
Zn1 Zn 0.5000 0.5000 0.5000 0.0552(4) Uani 1 2 d S T P . .
N1 N 0.2618(4) 0.2870(4) 0.0798(3) 0.0215(10) Uani 1 1 d . . . . .
N3 N 0.4343(4) 0.1632(4) 0.0532(3) 0.0242(10) Uani 1 1 d . . . . .
N2 N 0.2030(4) 0.0605(4) 0.0450(3) 0.0245(10) Uani 1 1 d . . . . .
N10 N -0.1796(4) 0.4153(4) -0.0788(3) 0.0265(11) Uani 1 1 d . . . . .
N7 N 0.0338(4) 0.2592(4) -0.1830(3) 0.0284(11) Uani 1 1 d . . . . .
N6 N -0.0542(4) 0.5426(4) -0.2640(3) 0.0255(10) Uani 1 1 d . . . . .
N5 N 0.3259(5) 0.3548(5) -0.1963(4) 0.0385(13) Uani 1 1 d . . . . .
N4 N 0.4507(6) 0.5056(5) 0.3733(3) 0.0392(13) Uani 1 1 d . . . . .
N9 N 0.2524(5) -0.1116(5) 0.2793(3) 0.0358(12) Uani 1 1 d . . . . .
N8 N 0.2257(5) -0.2913(4) -0.1570(3) 0.0313(12) Uani 1 1 d . . . . .
N12 N 0.2598(10) 0.5846(11) 0.5524(6) 0.094(3) Uani 1 1 d . U . . .
O4 O 0.0484(3) 0.1806(3) 0.0221(2) 0.0247(9) Uani 1 1 d . . . . .
O3 O -0.1066(3) 0.8215(3) -0.1668(2) 0.0251(9) Uani 1 1 d . . . . .
O2 O 0.4597(3) 0.3607(3) 0.0138(3) 0.0271(9) Uani 1 1 d . . . . .
O1 O 0.4717(3) 0.3441(3) 0.1620(2) 0.0269(9) Uani 1 1 d . . . . .
O6 O 0.3692(3) -0.0373(3) 0.0836(3) 0.0268(9) Uani 1 1 d . . . . .
O5 O 0.3634(4) -0.0035(3) -0.0619(3) 0.0289(9) Uani 1 1 d . . . . .
O14 O -0.1622(4) 0.3763(3) -0.1568(2) 0.0287(9) Uani 1 1 d . . . . .
O16 O -0.2625(4) 0.3684(4) -0.0431(3) 0.0441(12) Uani 1 1 d . . . . .
O15 O -0.1117(5) 0.5017(4) -0.0401(3) 0.0430(12) Uani 1 1 d . . . . .
O13 O -0.1084(4) 0.2919(4) -0.3269(3) 0.0331(10) Uani 1 1 d . . . . .
H13A H -0.1599 0.3251 -0.3453 0.050 Uiso 1 1 d R . . . .
H13B H -0.1453 0.2355 -0.3079 0.050 Uiso 1 1 d R . . . .
O12 O 0.1566(4) 0.4119(4) -0.2985(3) 0.0439(12) Uani 1 1 d . . . . .
H12A H 0.1430 0.3725 -0.3509 0.066 Uiso 1 1 d R . . . .
H12B H 0.2110 0.3859 -0.2737 0.066 Uiso 1 1 d R . . . .
O11 O 0.1170(4) 0.5042(4) -0.1333(3) 0.0346(10) Uani 1 1 d . . . . .
H11A H 0.0904 0.4971 -0.0837 0.052 Uiso 1 1 d GR . . . .
H11B H 0.1237 0.5734 -0.1373 0.052 Uiso 1 1 d GR . . . .
O9 O 0.1551(7) 0.5670(7) 0.5524(5) 0.088(2) Uani 1 1 d . U . . .
O10 O 0.3209(10) 0.6879(9) 0.5610(7) 0.084(3) Uani 0.7 1 d . U . A 1
O7 O 0.4191(5) 0.3274(5) 0.4762(4) 0.0553(14) Uani 1 1 d . U . . .
H7A H 0.4707 0.2814 0.4883 0.083 Uiso 1 1 d R . . . .
H7B H 0.3927 0.2959 0.4187 0.083 Uiso 1 1 d R . . . .
P2 P 0.16473(12) 0.17756(12) 0.07652(9) 0.0211(3) Uani 1 1 d . . . . .
P1 P 0.39913(12) 0.28213(12) 0.07515(9) 0.0211(3) Uani 1 1 d . . . . .
P3 P 0.33848(12) 0.05218(12) 0.03237(9) 0.0222(4) Uani 1 1 d . . . . .
O20 O 0.8158(9) 0.7491(8) 0.4515(6) 0.114(3) Uani 1 1 d . U . . .
H20A H 0.8774 0.7930 0.4764 0.171 Uiso 1 1 d R . . . .
H20B H 0.7556 0.7803 0.4614 0.171 Uiso 1 1 d R . . . .
O22 O 0.5181(10) 0.1556(9) 0.5175(7) 0.127(3) Uani 1 1 d . U . . .
H22A H 0.5875 0.1934 0.5152 0.191 Uiso 1 1 d R . . . .
H22B H 0.5236 0.0916 0.5270 0.191 Uiso 1 1 d R . . . .
O18 O 0.165(2) 1.009(2) 0.5882(17) 0.302 Uiso 1 1 d D . . . .
O19 O 0.285(2) 0.904(2) 0.5380(18) 0.305 Uiso 1 1 d D . . . .
O8 O 0.2992(9) 0.5062(7) 0.5412(5) 0.0473(18) Uani 0.7 1 d . U . A 1
N11 N 0.272(2) 0.999(2) 0.581(2) 0.281 Uiso 1 1 d D . . . .
O17 O 0.372(2) 1.055(2) 0.5957(18) 0.302 Uiso 1 1 d D . . . .
O0AA O 0.3583(13) 0.5610(14) 0.5388(9) 0.027(3) Uani 0.3 1 d . U . A -1
O1A O 0.2587(19) 0.4030(17) 0.5477(12) 0.060(5) Uani 0.3 1 d . . . A -1
O1AA O 1.0678(10) 0.7520(10) 0.4982(8) 0.135(4) Uani 1 1 d D U . . .
H1AA H 1.0605 0.8161 0.5247 0.162 Uiso 1 1 calc GR . . . .
C1B C 1.1901(11) 0.7437(18) 0.4976(13) 0.163(7) Uani 1 1 d D U . . .
H1BA H 1.2330 0.7959 0.4648 0.245 Uiso 1 1 calc GR . . . .
H1BB H 1.1982 0.6671 0.4712 0.245 Uiso 1 1 calc GR . . . .
H1BC H 1.2236 0.7625 0.5566 0.245 Uiso 1 1 calc GR . . . .

loop_
_atom_site_aniso_label
_atom_site_aniso_U_11
_atom_site_aniso_U_22
_atom_site_aniso_U_33
_atom_site_aniso_U_23
_atom_site_aniso_U_13
_atom_site_aniso_U_12
C1 0.021(3) 0.021(3) 0.025(3) 0.007(2) -0.004(2) 0.003(2)
C2 0.022(3) 0.022(3) 0.030(3) 0.003(2) -0.004(2) 0.005(2)
C3 0.031(3) 0.027(3) 0.027(3) 0.004(2) -0.002(2) 0.007(2)
C4 0.036(3) 0.031(3) 0.025(3) 0.001(3) -0.002(2) 0.009(3)
C5 0.026(3) 0.020(3) 0.030(3) 0.006(2) -0.005(2) 0.005(2)
C6 0.023(3) 0.030(3) 0.027(3) 0.003(2) 0.002(2) 0.003(2)
C7 0.024(3) 0.029(3) 0.021(3) 0.008(2) 0.002(2) 0.007(2)
C8 0.056(4) 0.030(3) 0.024(3) 0.004(3) -0.001(3) 0.012(3)
C9 0.103(7) 0.046(4) 0.021(3) 0.003(3) -0.004(4) 0.033(4)
C10 0.069(5) 0.040(4) 0.031(4) 0.012(3) 0.001(3) 0.028(4)
C11 0.022(3) 0.026(3) 0.019(3) 0.007(2) -0.001(2) -0.003(2)
C12 0.029(3) 0.029(3) 0.037(3) 0.014(3) 0.003(3) 0.006(3)
C13 0.039(4) 0.045(4) 0.026(3) 0.005(3) 0.001(3) 0.002(3)
C14 0.038(3) 0.030(3) 0.027(3) 0.006(3) 0.001(3) 0.003(3)
C15 0.031(3) 0.029(3) 0.027(3) 0.011(3) 0.003(2) 0.007(3)
C16 0.025(3) 0.025(3) 0.024(3) -0.002(2) -0.007(2) 0.002(2)
C17 0.044(4) 0.026(3) 0.029(3) 0.004(3) -0.007(3) 0.008(3)
C18 0.044(4) 0.034(3) 0.023(3) 0.002(3) -0.004(3) 0.007(3)
C19 0.031(3) 0.027(3) 0.030(3) 0.003(3) -0.005(2) 0.010(3)
C20 0.025(3) 0.031(3) 0.023(3) 0.006(2) -0.004(2) 0.002(2)
C21 0.031(3) 0.027(3) 0.027(3) 0.003(2) -0.005(2) 0.012(3)
C22 0.038(3) 0.025(3) 0.026(3) 0.002(2) -0.003(3) 0.009(3)
C23 0.076(5) 0.044(4) 0.020(3) 0.001(3) -0.003(3) 0.005(4)
C24 0.098(7) 0.040(4) 0.030(4) -0.002(3) -0.015(4) -0.011(4)
C25 0.055(4) 0.031(4) 0.033(4) 0.006(3) -0.010(3) -0.004(3)
C26 0.025(3) 0.028(3) 0.024(3) -0.001(2) 0.001(2) 0.005(2)
C27 0.027(3) 0.030(3) 0.026(3) 0.005(3) 0.001(2) 0.006(2)
C28 0.039(4) 0.043(4) 0.026(3) -0.002(3) -0.002(3) -0.005(3)
C29 0.045(4) 0.050(4) 0.022(3) 0.005(3) -0.003(3) -0.007(3)
C30 0.044(4) 0.041(4) 0.029(3) 0.011(3) -0.001(3) 0.000(3)
Zn2 0.0374(4) 0.0240(4) 0.0257(4) 0.0067(3) -0.0001(3) 0.0097(3)
Zn1 0.1085(12) 0.0364(7) 0.0197(6) 0.0019(5) -0.0175(6) 0.0160(7)
N1 0.027(2) 0.019(2) 0.019(2) 0.0041(19) 0.0011(18) 0.0065(19)
N3 0.019(2) 0.031(3) 0.021(2) 0.003(2) -0.0005(18) 0.005(2)
N2 0.025(2) 0.021(2) 0.025(2) 0.004(2) -0.0036(19) 0.0014(19)
N10 0.030(3) 0.026(3) 0.026(3) 0.007(2) -0.005(2) 0.009(2)
N7 0.032(3) 0.025(3) 0.028(3) 0.007(2) -0.004(2) 0.005(2)
N6 0.026(2) 0.025(3) 0.026(3) 0.008(2) 0.0042(19) 0.004(2)
N5 0.029(3) 0.051(4) 0.039(3) 0.023(3) -0.004(2) 0.002(3)
N4 0.064(4) 0.032(3) 0.020(3) 0.002(2) -0.009(2) 0.009(3)
N9 0.048(3) 0.039(3) 0.023(3) 0.008(2) -0.002(2) 0.011(3)
N8 0.036(3) 0.027(3) 0.026(3) 0.000(2) -0.002(2) -0.001(2)
N12 0.100(5) 0.119(6) 0.060(4) 0.008(4) 0.005(4) 0.025(5)
O4 0.0242(19) 0.026(2) 0.025(2) 0.0076(17) -0.0020(16) 0.0064(16)
O3 0.031(2) 0.022(2) 0.023(2) 0.0067(16) 0.0029(16) 0.0050(16)
O2 0.029(2) 0.026(2) 0.025(2) 0.0050(17) 0.0000(16) 0.0008(17)
O1 0.029(2) 0.027(2) 0.023(2) -0.0017(17) -0.0066(16) 0.0072(17)
O6 0.031(2) 0.025(2) 0.028(2) 0.0076(17) 0.0001(17) 0.0105(17)
O5 0.033(2) 0.027(2) 0.024(2) 0.0006(17) 0.0002(17) 0.0022(17)
O14 0.036(2) 0.030(2) 0.021(2) 0.0048(17) -0.0021(17) 0.0084(18)
O16 0.037(3) 0.050(3) 0.035(3) 0.000(2) 0.007(2) -0.010(2)
O15 0.057(3) 0.036(3) 0.028(2) 0.004(2) -0.009(2) -0.010(2)
O13 0.046(3) 0.030(2) 0.024(2) 0.0052(18) -0.0023(18) 0.009(2)
O12 0.051(3) 0.043(3) 0.042(3) 0.009(2) 0.007(2) 0.020(2)
O11 0.041(2) 0.030(2) 0.034(2) 0.0092(19) -0.0047(19) 0.0063(19)
O9 0.085(3) 0.091(3) 0.083(3) 0.0135(19) 0.0074(19) 0.0133(19)
O10 0.096(5) 0.080(5) 0.070(5) 0.002(4) 0.023(4) 0.013(5)
O7 0.065(2) 0.052(2) 0.049(2) 0.0096(16) -0.0064(16) 0.0123(16)
P2 0.0215(7) 0.0217(7) 0.0213(7) 0.0063(6) 0.0000(5) 0.0050(6)
P1 0.0225(7) 0.0216(7) 0.0183(7) 0.0030(6) -0.0020(5) 0.0028(6)
P3 0.0251(7) 0.0209(7) 0.0211(7) 0.0038(6) 0.0001(6) 0.0061(6)
O20 0.115(3) 0.116(3) 0.112(3) 0.023(2) 0.0063(19) 0.021(2)
O22 0.130(4) 0.125(4) 0.127(4) 0.025(2) -0.005(2) 0.026(2)
O8 0.079(5) 0.037(4) 0.029(3) 0.006(3) -0.013(3) 0.019(4)
O0AA 0.025(5) 0.034(5) 0.026(5) 0.007(4) 0.000(4) 0.011(4)
O1A 0.078(13) 0.057(12) 0.054(12) 0.022(10) 0.014(10) 0.021(10)
O1AA 0.137(4) 0.135(4) 0.133(4) 0.029(2) 0.008(2) 0.027(2)
C1B 0.163(7) 0.164(8) 0.163(8) 0.034(3) 0.007(2) 0.030(2)

loop_
_atom_type_symbol
_atom_type_description
_atom_type_scat_dispersion_real
_atom_type_scat_dispersion_imag
_atom_type_scat_source
C C 0.0030 0.0020 'International Tables Vol C Tables 4.2.6.8 and 6.1.1.4'
H H 0.0000 0.0000 'International Tables Vol C Tables 4.2.6.8 and 6.1.1.4'
N N 0.0070 0.0030 'International Tables Vol C Tables 4.2.6.8 and 6.1.1.4'
O O 0.0110 0.0060 'International Tables Vol C Tables 4.2.6.8 and 6.1.1.4'
P P 0.1040 0.0960 'International Tables Vol C Tables 4.2.6.8 and 6.1.1.4'
Zn Zn 0.2890 1.4380 'International Tables Vol C Tables 4.2.6.8 and 6.1.1.4'

loop_
_geom_angle_atom_site_label_1
_geom_angle_atom_site_label_2
_geom_angle_atom_site_label_3
_geom_angle
_geom_angle_site_symmetry_1
_geom_angle_site_symmetry_3
C2 C1 C5 120.2(5) . .
C2 C1 O4 117.7(5) . .
C5 C1 O4 122.0(5) . .
C1 C2 H2 118.6 . .
N7 C2 C1 122.9(5) . .
N7 C2 H2 118.6 . .
C4 C3 H3 118.9 . .
N7 C3 H3 118.9 . .
N7 C3 C4 122.1(6) . .
C3 C4 H4 119.9 . .
C3 C4 C5 120.2(6) . .
C5 C4 H4 119.9 . .
C1 C5 C4 116.7(5) . .
C1 C5 H5 121.6 . .
C4 C5 H5 121.6 . .
C7 C6 O3 121.9(5) . .
C10 C6 C7 121.1(6) . .
C10 C6 O3 116.9(6) . .
C6 C7 H7 119.6 . .
N6 C7 C6 120.8(5) . .
N6 C7 H7 119.6 . .
C9 C8 H8 118.6 . .
N6 C8 H8 118.6 . .
N6 C8 C9 122.7(6) . .
C8 C9 H9 120.3 . .
C8 C9 C10 119.5(6) . .
C10 C9 H9 120.3 . .
C6 C10 C9 117.5(6) . .
C6 C10 H10 121.3 . .
C9 C10 H10 121.3 . .
C12 C11 C15 120.2(5) . .
C12 C11 O2 119.5(5) . .
C15 C11 O2 120.3(5) . .
C11 C12 H12 120.0 . .
N5 C12 C11 120.0(6) . .
N5 C12 H12 120.0 . .
C14 C13 H13 117.9 . .
N5 C13 H13 117.9 . .
N5 C13 C14 124.3(6) . .
C13 C14 H14 120.7 . .
C13 C14 C15 118.6(6) . .
C15 C14 H14 120.7 . .
C11 C15 H15 120.6 . .
C14 C15 C11 118.8(6) . .
C14 C15 H15 120.6 . .
C17 C16 C20 121.1(5) . .
C17 C16 O1 116.1(5) . .
C20 C16 O1 122.7(5) . .
C16 C17 H17 119.1 . .
N4 C17 C16 121.8(6) . .
N4 C17 H17 119.1 . .
C19 C18 H18 118.3 . .
N4 C18 H18 118.3 . .
N4 C18 C19 123.3(6) . .
C18 C19 H19 120.2 . .
C18 C19 C20 119.6(6) . .
C20 C19 H19 120.2 . .
C16 C20 C19 116.4(5) . .
C16 C20 H20 121.8 . .
C19 C20 H20 121.8 . .
C22 C21 C25 120.7(6) . .
C22 C21 O6 117.3(5) . .
C25 C21 O6 121.9(6) . .
C21 C22 H22 118.6 . .
N9 C22 C21 122.7(6) . .
N9 C22 H22 118.6 . .
C24 C23 H23 118.4 . .
N9 C23 H23 118.4 . .
N9 C23 C24 123.3(7) . .
C23 C24 H24 120.3 . .
C25 C24 C23 119.4(7) . .
C25 C24 H24 120.3 . .
C21 C25 H25 121.4 . .
C24 C25 C21 117.1(7) . .
C24 C25 H25 121.4 . .
C27 C26 O5 123.2(5) . .
C30 C26 C27 120.4(6) . .
C30 C26 O5 116.3(6) . .
C26 C27 H27 119.5 . .
N8 C27 C26 120.9(6) . .
N8 C27 H27 119.5 . .
C29 C28 H28 118.8 . .
N8 C28 H28 118.8 . .
N8 C28 C29 122.5(6) . .
C28 C29 H29 120.5 . .
C30 C29 C28 119.1(6) . .
C30 C29 H29 120.5 . .
C26 C30 C29 118.1(6) . .
C26 C30 H30 121.0 . .
C29 C30 H30 121.0 . .
N7 Zn2 O14 82.47(17) . .
N6 Zn2 N7 171.72(18) . .
N6 Zn2 O14 89.25(17) . .
O13 Zn2 N7 87.68(18) . .
O13 Zn2 N6 91.38(18) . .
O13 Zn2 O14 81.77(16) . .
O13 Zn2 O12 95.82(19) . .
O12 Zn2 N7 92.52(19) . .
O12 Zn2 N6 95.76(19) . .
O12 Zn2 O14 174.50(17) . .
O11 Zn2 N7 89.06(18) . .
O11 Zn2 N6 92.22(18) . .
O11 Zn2 O14 100.36(17) . .
O11 Zn2 O13 175.84(17) . .
O11 Zn2 O12 81.74(19) . .
N4 Zn1 N4 180.0 2_666 .
N4 Zn1 O7 89.3(2) 2_666 2_666
N4 Zn1 O7 90.7(2) 2_666 .
N4 Zn1 O7 89.3(2) . .
N4 Zn1 O7 90.7(2) . 2_666
N4 Zn1 O8 89.9(2) . .
N4 Zn1 O8 90.1(2) . 2_666
N4 Zn1 O8 89.9(2) 2_666 2_666
N4 Zn1 O8 90.1(2) 2_666 .
O7 Zn1 O7 180.0 . 2_666
O7 Zn1 O8 77.3(3) . .
O7 Zn1 O8 77.3(3) 2_666 2_666
O7 Zn1 O8 102.7(3) . 2_666
O7 Zn1 O8 102.7(3) 2_666 .
O8 Zn1 O8 180.0 . 2_666
O0AA Zn1 N4 88.6(4) . .
O0AA Zn1 N4 91.4(4) . 2_666
O0AA Zn1 O7 97.3(5) . .
O0AA Zn1 O7 82.7(5) . 2_666
O0AA Zn1 O8 159.9(5) . 2_666
O0AA Zn1 O8 20.0(5) . .
P2 N1 P1 121.4(3) . .
P1 N3 P3 122.3(3) . .
P2 N2 P3 120.8(3) . .
O16 N10 O14 119.7(5) . .
O16 N10 O15 121.3(5) . .
O15 N10 O14 119.0(5) . .
C2 N7 Zn2 120.2(4) . .
C3 N7 C2 117.9(5) . .
C3 N7 Zn2 121.9(4) . .
C7 N6 Zn2 121.0(4) . .
C8 N6 C7 118.4(5) . .
C8 N6 Zn2 120.6(4) . .
C13 N5 C12 118.1(6) . .
C17 N4 Zn1 120.4(4) . .
C18 N4 C17 117.8(5) . .
C18 N4 Zn1 121.8(4) . .
C23 N9 C22 116.8(6) . .
C27 N8 C28 118.9(6) . .
O9 N12 O10 121.1(12) . .
O9 N12 O0AA 155.8(16) . .
O8 N12 O9 113.5(13) . .
O8 N12 O10 125.4(12) . .
O8 N12 O0AA 43.4(8) . .
O0AA N12 O10 82.1(12) . .
C1 O4 P2 120.2(3) . .
C6 O3 P2 124.5(4) . 2_565
C11 O2 P1 118.2(3) . .
C16 O1 P1 127.1(3) . .
C21 O6 P3 119.4(3) . .
C26 O5 P3 133.4(4) . .
N10 O14 Zn2 129.3(3) . .
Zn2 O13 H13A 110.0 . .
Zn2 O13 H13B 110.0 . .
H13A O13 H13B 108.8 . .
Zn2 O12 H12A 111.4 . .
Zn2 O12 H12B 110.4 . .
H12A O12 H12B 107.9 . .
Zn2 O11 H11A 109.8 . .
Zn2 O11 H11B 110.1 . .
H11A O11 H11B 108.7 . .
N12 O10 O0AA 46.3(8) . .
Zn1 O7 H7A 112.9 . .
Zn1 O7 H7B 115.0 . .
H7A O7 H7B 103.6 . .
N1 P2 O4 111.1(2) . .
N1 P2 O3 110.8(2) . 2_565
N2 P2 N1 118.0(2) . .
N2 P2 O4 108.7(2) . .
N2 P2 O3 108.3(2) . 2_565
O3 P2 O4 98.2(2) 2_565 .
N1 P1 O2 109.5(2) . .
N1 P1 O1 112.5(2) . .
N3 P1 N1 117.4(2) . .
N3 P1 O2 111.7(2) . .
N3 P1 O1 105.2(2) . .
O1 P1 O2 99.0(2) . .
N3 P3 N2 118.4(3) . .
N3 P3 O6 111.1(2) . .
N2 P3 O6 108.0(2) . .
O5 P3 N3 104.0(2) . .
O5 P3 N2 112.9(2) . .
O5 P3 O6 101.1(2) . .
H20A O20 H20B 109.4 . .
H22A O22 H22B 109.5 . .
N12 O8 Zn1 123.9(9) . .
N12 O8 O1A 133.5(14) . .
O0AA O8 Zn1 50.2(11) . .
O0AA O8 N12 74.2(12) . .
O0AA O8 O1A 151.0(17) . .
O1A O8 Zn1 102.6(10) . .
O18 N11 O19 113.3(16) . .
O17 N11 O18 140(2) . .
O17 N11 O19 106(2) . .
N12 O0AA Zn1 169.1(13) . .
N12 O0AA O10 51.5(9) . .
O10 O0AA Zn1 136.3(11) . .
O8 O0AA Zn1 109.8(14) . .
O8 O0AA N12 62.4(11) . .
O8 O0AA O10 113.7(13) . .
C1B O1AA H1AA 109.5 . .
O1AA C1B H1BA 109.5 . .
O1AA C1B H1BB 109.5 . .
O1AA C1B H1BC 109.5 . .
H1BA C1B H1BB 109.5 . .
H1BA C1B H1BC 109.5 . .
H1BB C1B H1BC 109.5 . .

loop_
_geom_bond_atom_site_label_1
_geom_bond_atom_site_label_2
_geom_bond_distance
_geom_bond_site_symmetry_2
C1 C2 1.365(8) .
C1 C5 1.381(8) .
C1 O4 1.389(7) .
C2 H2 0.9500 .
C2 N7 1.338(8) .
C3 H3 0.9500 .
C3 C4 1.376(9) .
C3 N7 1.336(8) .
C4 H4 0.9500 .
C4 C5 1.390(8) .
C5 H5 0.9500 .
C6 C7 1.362(9) .
C6 C10 1.356(9) .
C6 O3 1.409(7) .
C7 H7 0.9500 .
C7 N6 1.343(7) .
C8 H8 0.9500 .
C8 C9 1.352(10) .
C8 N6 1.326(8) .
C9 H9 0.9500 .
C9 C10 1.379(10) .
C10 H10 0.9500 .
C11 C12 1.378(8) .
C11 C15 1.379(8) .
C11 O2 1.407(7) .
C12 H12 0.9500 .
C12 N5 1.366(8) .
C13 H13 0.9500 .
C13 C14 1.359(9) .
C13 N5 1.319(9) .
C14 H14 0.9500 .
C14 C15 1.362(9) .
C15 H15 0.9500 .
C16 C17 1.364(8) .
C16 C20 1.376(8) .
C16 O1 1.386(7) .
C17 H17 0.9500 .
C17 N4 1.340(8) .
C18 H18 0.9500 .
C18 C19 1.366(9) .
C18 N4 1.325(9) .
C19 H19 0.9500 .
C19 C20 1.389(8) .
C20 H20 0.9500 .
C21 C22 1.368(9) .
C21 C25 1.369(9) .
C21 O6 1.405(7) .
C22 H22 0.9500 .
C22 N9 1.340(8) .
C23 H23 0.9500 .
C23 C24 1.395(11) .
C23 N9 1.320(9) .
C24 H24 0.9500 .
C24 C25 1.366(11) .
C25 H25 0.9500 .
C26 C27 1.385(9) .
C26 C30 1.370(9) .
C26 O5 1.388(7) .
C27 H27 0.9500 .
C27 N8 1.330(8) .
C28 H28 0.9500 .
C28 C29 1.375(10) .
C28 N8 1.337(8) .
C29 H29 0.9500 .
C29 C30 1.374(9) .
C30 H30 0.9500 .
Zn2 N7 2.151(5) .
Zn2 N6 2.121(5) .
Zn2 O14 2.205(4) .
Zn2 O13 2.095(4) .
Zn2 O12 2.100(5) .
Zn2 O11 2.065(4) .
Zn1 N4 2.113(5) .
Zn1 N4 2.113(5) 2_666
Zn1 O7 2.130(6) .
Zn1 O7 2.130(6) 2_666
Zn1 O8 2.401(10) 2_666
Zn1 O8 2.401(10) .
Zn1 O0AA 1.960(13) .
N1 P2 1.583(5) .
N1 P1 1.583(5) .
N3 P1 1.571(5) .
N3 P3 1.573(5) .
N2 P2 1.578(5) .
N2 P3 1.583(5) .
N10 O14 1.271(6) .
N10 O16 1.226(7) .
N10 O15 1.248(6) .
N12 O9 1.177(12) .
N12 O10 1.325(15) .
N12 O8 1.127(13) .
N12 O0AA 1.224(17) .
O4 P2 1.595(4) .
O3 P2 1.587(4) 2_565
O2 P1 1.593(4) .
O1 P1 1.589(4) .
O6 P3 1.591(4) .
O5 P3 1.573(4) .
O13 H13A 0.8600 .
O13 H13B 0.8606 .
O12 H12A 0.8758 .
O12 H12B 0.8771 .
O11 H11A 0.8631 .
O11 H11B 0.8637 .
O10 O0AA 1.676(19) .
O7 H7A 0.9370 .
O7 H7B 0.9445 .
P2 O3 1.587(4) 2_565
O20 H20A 0.8495 .
O20 H20B 0.8499 .
O22 H22A 0.8504 .
O22 H22B 0.8501 .
O18 N11 1.248(10) .
O19 N11 1.276(10) .
O8 O0AA 0.875(15) .
O8 O1A 1.31(2) .
N11 O17 1.226(10) .
O1AA H1AA 0.8400 .
O1AA C1B 1.421(2) .
C1B H1BA 0.9800 .
C1B H1BB 0.9800 .
C1B H1BC 0.9800 .

loop_
_geom_hbond_atom_site_label_D
_geom_hbond_atom_site_label_H
_geom_hbond_atom_site_label_A
_geom_hbond_distance_DH
_geom_hbond_distance_HA
_geom_hbond_distance_DA
_geom_hbond_angle_DHA
_geom_hbond_site_symmetry_A
O13 H13B N9 0.86 1.92 2.769(7) 169.1 2
O12 H12A O20 0.88 2.09 2.881(11) 150.4 2_665
O12 H12A O1A 0.88 2.14 2.71(2) 122.0 1_554
O12 H12B N5 0.88 1.94 2.800(7) 166.7 .
O11 H11A O15 0.86 1.99 2.781(7) 152.8 2_565
O11 H11B N8 0.86 1.95 2.718(7) 147.9 1_565
O7 H7A O22 0.94 1.88 2.775(12) 158.1 .

loop_
_geom_torsion_atom_site_label_1
_geom_torsion_atom_site_label_2
_geom_torsion_atom_site_label_3
_geom_torsion_atom_site_label_4
_geom_torsion
_geom_torsion_site_symmetry_4
C1 C2 N7 C3 -2.0(8) .
C1 C2 N7 Zn2 176.5(4) .
C1 O4 P2 N1 69.8(4) .
C1 O4 P2 N2 -61.6(4) .
C1 O4 P2 O3 -174.1(4) 2_565
C2 C1 C5 C4 2.1(8) .
C2 C1 O4 P2 -113.8(5) .
C3 C4 C5 C1 -1.3(9) .
C4 C3 N7 C2 2.8(9) .
C4 C3 N7 Zn2 -175.6(5) .
C5 C1 C2 N7 -0.5(9) .
C5 C1 O4 P2 69.8(6) .
C6 C7 N6 C8 -0.4(8) .
C6 C7 N6 Zn2 177.7(4) .
C7 C6 C10 C9 0.2(11) .
C7 C6 O3 P2 -42.4(7) 2_565
C8 C9 C10 C6 -1.6(13) .
C9 C8 N6 C7 -1.2(10) .
C9 C8 N6 Zn2 -179.3(6) .
C10 C6 C7 N6 0.9(9) .
C10 C6 O3 P2 139.7(5) 2_565
C11 C12 N5 C13 -0.1(9) .
C11 O2 P1 N1 -68.6(4) .
C11 O2 P1 N3 63.2(4) .
C11 O2 P1 O1 173.5(4) .
C12 C11 C15 C14 0.0(9) .
C12 C11 O2 P1 105.6(5) .
C13 C14 C15 C11 0.2(9) .
C14 C13 N5 C12 0.3(10) .
C15 C11 C12 N5 0.0(9) .
C15 C11 O2 P1 -75.0(6) .
C16 C17 N4 C18 0.7(10) .
C16 C17 N4 Zn1 178.5(5) .
C16 O1 P1 N1 -23.0(5) .
C16 O1 P1 N3 -151.9(5) .
C16 O1 P1 O2 92.6(5) .
C17 C16 C20 C19 -0.2(9) .
C17 C16 O1 P1 146.3(5) .
C18 C19 C20 C16 0.0(9) .
C19 C18 N4 C17 -0.9(10) .
C19 C18 N4 Zn1 -178.6(5) .
C20 C16 C17 N4 -0.2(10) .
C20 C16 O1 P1 -35.5(8) .
C21 C22 N9 C23 1.2(9) .
C21 O6 P3 N3 76.6(4) .
C21 O6 P3 N2 -54.8(4) .
C21 O6 P3 O5 -173.5(4) .
C22 C21 C25 C24 0.7(11) .
C22 C21 O6 P3 124.0(5) .
C23 C24 C25 C21 -1.1(13) .
C24 C23 N9 C22 -1.6(11) .
C25 C21 C22 N9 -0.8(9) .
C25 C21 O6 P3 -58.9(7) .
C26 C27 N8 C28 1.4(9) .
C26 O5 P3 N3 -175.2(5) .
C26 O5 P3 N2 -45.6(6) .
C26 O5 P3 O6 69.6(5) .
C27 C26 C30 C29 -2.1(10) .
C27 C26 O5 P3 -46.7(8) .
C28 C29 C30 C26 -0.2(10) .
C29 C28 N8 C27 -3.9(10) .
C30 C26 C27 N8 1.6(9) .
C30 C26 O5 P3 137.2(5) .
Zn1 O8 O0AA N12 171.8(11) .
Zn1 O8 O0AA O10 176.0(19) .
N7 C3 C4 C5 -1.2(9) .
N6 C8 C9 C10 2.2(13) .
N5 C13 C14 C15 -0.4(10) .
N4 C18 C19 C20 0.5(10) .
N9 C23 C24 C25 1.6(14) .
N8 C28 C29 C30 3.3(11) .
N12 O10 O0AA Zn1 169.8(16) .
N12 O10 O0AA O8 -4.7(13) .
N12 O8 O0AA Zn1 -171.8(11) .
N12 O8 O0AA O10 4.2(11) .
O4 C1 C2 N7 -177.0(5) .
O4 C1 C5 C4 178.4(5) .
O3 C6 C7 N6 -176.9(5) .
O3 C6 C10 C9 178.1(7) .
O2 C11 C12 N5 179.3(5) .
O2 C11 C15 C14 -179.3(5) .
O1 C16 C17 N4 178.0(6) .
O1 C16 C20 C19 -178.3(5) .
O6 C21 C22 N9 176.3(5) .
O6 C21 C25 C24 -176.3(7) .
O5 C26 C27 N8 -174.3(5) .
O5 C26 C30 C29 174.0(6) .
O16 N10 O14 Zn2 -159.2(4) .
O15 N10 O14 Zn2 21.3(7) .
O9 N12 O10 O0AA -172.5(14) .
O9 N12 O8 Zn1 163.3(7) .
O9 N12 O8 O0AA 170.9(14) .
O9 N12 O8 O1A -19(2) .
O9 N12 O0AA Zn1 25(9) .
O9 N12 O0AA O10 164(3) .
O9 N12 O0AA O8 -21(3) .
O10 N12 O8 Zn1 -13.5(15) .
O10 N12 O8 O0AA -5.9(16) .
O10 N12 O8 O1A 164.3(15) .
O10 N12 O0AA Zn1 -140(7) .
O10 N12 O0AA O8 175.1(13) .
P2 N1 P1 N3 9.1(4) .
P2 N1 P1 O2 137.8(3) .
P2 N1 P1 O1 -113.2(3) .
P2 N2 P3 N3 0.9(5) .
P2 N2 P3 O6 128.1(3) .
P2 N2 P3 O5 -120.9(3) .
P1 N1 P2 N2 -15.4(4) .
P1 N1 P2 O4 -141.9(3) .
P1 N1 P2 O3 110.1(3) 2_565
P1 N3 P3 N2 -7.6(5) .
P1 N3 P3 O6 -133.4(3) .
P1 N3 P3 O5 118.6(3) .
P3 N3 P1 N1 2.7(5) .
P3 N3 P1 O2 -125.0(3) .
P3 N3 P1 O1 128.6(3) .
P3 N2 P2 N1 10.3(5) .
P3 N2 P2 O4 137.8(3) .
P3 N2 P2 O3 -116.5(3) 2_565
O8 N12 O10 O0AA 4.1(11) .
O8 N12 O0AA Zn1 45(7) .
O8 N12 O0AA O10 -175.1(13) .
O0AA N12 O8 Zn1 -7.6(11) .
O0AA N12 O8 O1A 170(2) .
O1A O8 O0AA Zn1 23(4) .
O1A O8 O0AA N12 -165(3) .
O1A O8 O0AA O10 -161(2) .
